data_7156054
loop_
_publ_author_name
'Wu, Shiqi'
'Zhu, Guodong'
'Wei, Shiqiang'
'Chen, Hongbo'
'Qu, Jingping'
'Wang, Baomin'

_publ_section_title
;
 Organocatalytic [3 + 2] cycloaddition of oxindole-based azomethine ylides
 with 3-nitrochromenes: a facile approach to enantioenriched polycyclic
 spirooxindole-chromane adducts.
;
_journal_issue 5
_journal_name_full 'Organic &amp; biomolecular chemistry'
_journal_page_first 807
_journal_page_last 815
_journal_paper_doi 10.1039/c7ob03051g
_journal_volume 16
_journal_year 2018
_chemical_absolute_configuration s
_chemical_formula_sum 'C31 H23 Br F N3 O4'
_chemical_formula_weight 600.43
_space_group_IT_number 19
_space_group_name_Hall 'P 2ac 2ab'
_space_group_name_H-M_alt 'P 21 21 21'
_symmetry_cell_setting orthorhombic
_symmetry_space_group_name_Hall 'P 2ac 2ab'
_symmetry_space_group_name_H-M 'P 21 21 21'
_atom_sites_solution_hydrogens geom
_atom_sites_solution_primary direct
_atom_sites_solution_secondary difmap
_audit_creation_method SHELXL-97
_audit_update_record
;
2017-11-08 deposited with the CCDC.
2018-01-05 downloaded from the CCDC.
;
_cell_angle_alpha 90.00
_cell_angle_beta 90.00
_cell_angle_gamma 90.00
_cell_formula_units_Z 4
_cell_length_a 9.608(4)
_cell_length_b 9.984(5)
_cell_length_c 28.090(13)
_cell_measurement_reflns_used 9621
_cell_measurement_temperature 299(2)
_cell_measurement_theta_max 26.553
_cell_measurement_theta_min 2.241
_cell_volume 2695(2)
_computing_cell_refinement 'Bruker SMART'
_computing_data_collection 'Bruker SMART'
_computing_data_reduction 'Bruker SAINT'
_computing_molecular_graphics 'Bruker SHELXTL'
_computing_publication_material 'Bruker SHELXTL'
_computing_structure_refinement 'Bruker SHELXTL'
_computing_structure_solution 'Bruker SHELXTL'
_diffrn_ambient_temperature 299(2)
_diffrn_measured_fraction_theta_full 1.000
_diffrn_measured_fraction_theta_max 1.000
_diffrn_measurement_device_type 'CCD area detector'
_diffrn_measurement_method 'phi and omega scans'
_diffrn_radiation_monochromator graphite
_diffrn_radiation_source 'sealed tube'
_diffrn_radiation_type MoK\a
_diffrn_radiation_wavelength 0.71073
_diffrn_reflns_av_R_equivalents 0.0417
_diffrn_reflns_av_sigmaI/netI 0.0292
_diffrn_reflns_limit_h_max 11
_diffrn_reflns_limit_h_min -11
_diffrn_reflns_limit_k_max 11
_diffrn_reflns_limit_k_min -11
_diffrn_reflns_limit_l_max 33
_diffrn_reflns_limit_l_min -33
_diffrn_reflns_number 36796
_diffrn_reflns_theta_full 25.00
_diffrn_reflns_theta_max 25.00
_diffrn_reflns_theta_min 2.16
_exptl_absorpt_coefficient_mu 1.575
_exptl_absorpt_correction_T_max 0.8335
_exptl_absorpt_correction_T_min 0.6494
_exptl_absorpt_correction_type empirical
_exptl_absorpt_process_details SADABS
_exptl_crystal_colour yellow
_exptl_crystal_density_diffrn 1.480
_exptl_crystal_density_method 'not measured'
_exptl_crystal_description block
_exptl_crystal_F_000 1224
_exptl_crystal_size_max 0.30
_exptl_crystal_size_mid 0.29
_exptl_crystal_size_min 0.12
_refine_diff_density_max 1.153
_refine_diff_density_min -1.323
_refine_diff_density_rms 0.072
_refine_ls_abs_structure_details 'Flack H D (1983), Acta Cryst. A39, 876-881'
_refine_ls_abs_structure_Flack 0.040(13)
_refine_ls_extinction_method none
_refine_ls_goodness_of_fit_ref 1.026
_refine_ls_hydrogen_treatment 'riding mode'
_refine_ls_matrix_type full
_refine_ls_number_parameters 361
_refine_ls_number_reflns 4741
_refine_ls_number_restraints 0
_refine_ls_restrained_S_all 1.026
_refine_ls_R_factor_all 0.0573
_refine_ls_R_factor_gt 0.0521
_refine_ls_shift/su_max 0.001
_refine_ls_shift/su_mean 0.000
_refine_ls_structure_factor_coef Fsqd
_refine_ls_weighting_details 'calc w=1/[\s^2^(Fo^2^)+(0.0680P)^2^+3.9519P] where P=(Fo^2^+2Fc^2^)/3'
_refine_ls_weighting_scheme calc
_refine_ls_wR_factor_gt 0.1377
_refine_ls_wR_factor_ref 0.1414
_reflns_number_gt 4364
_reflns_number_total 4741
_reflns_threshold_expression >2sigma(I)
_cod_data_source_file c7ob03051g2.cif
_cod_data_source_block 1
_cod_depositor_comments
;
The following automatic conversions were performed:
data name '__diffrn_radiation_source' replaced with
'_diffrn_radiation_source'.

data name '__computing_data_collection'
replaced with '_computing_data_collection'.

Automatic conversion script
Id: cif_correct_tags 4968 2017-02-21 14:55:21Z antanas 

The following automatic conversions were performed:

'_symmetry_cell_setting' value 'Orthorhombic' changed to
'orthorhombic' according to
/home/data/users/saulius/crontab/automatic-downloads/rss-feeds/RSC/lib/dictionaries/cif_core.dic
dictionary named 'cif_core.dic' version 2.4.2 from 2011-04-26.

Automatic conversion script
Id: cif_fix_values 4973 2017-02-22 13:04:09Z antanas 

 Adding full bibliography for 7156054.cif.
;
_cod_original_sg_symbol_H-M P2(1)2(1)2(1)
_cod_database_code 7156054

loop_
_symmetry_equiv_pos_as_xyz
'x, y, z'
'-x+1/2, -y, z+1/2'
'-x, y+1/2, -z+1/2'
'x+1/2, -y+1/2, -z'

loop_
_atom_site_label
_atom_site_type_symbol
_atom_site_fract_x
_atom_site_fract_y
_atom_site_fract_z
_atom_site_U_iso_or_equiv
_atom_site_adp_type
_atom_site_occupancy
_atom_site_symmetry_multiplicity
_atom_site_calc_flag
_atom_site_refinement_flags
F1 F 1.2437(3) 0.6081(4) 0.73866(12) 0.0756(10) Uani 1 1 d .
C6 C 1.5565(4) 0.7723(4) 0.57904(15) 0.0353(9) Uani 1 1 d .
C8 C 1.3611(4) 1.0539(4) 0.57613(15) 0.0362(9) Uani 1 1 d .
C9 C 1.4064(4) 0.7998(4) 0.59274(15) 0.0335(9) Uani 1 1 d .
H9A H 1.3494 0.7863 0.5642 0.040 Uiso 1 1 calc R
C10 C 0.9965(5) 0.7919(5) 0.66945(16) 0.0446(10) Uani 1 1 d .
H10A H 0.9935 0.8495 0.6434 0.053 Uiso 1 1 calc R
C11 C 1.3740(4) 0.9415(4) 0.61198(14) 0.0313(8) Uani 1 1 d .
C12 C 1.3503(4) 0.7050(4) 0.63155(15) 0.0364(9) Uani 1 1 d .
C13 C 1.1239(4) 0.7451(4) 0.68475(15) 0.0359(9) Uani 1 1 d .
C14 C 1.4444(4) 1.1588(4) 0.59053(16) 0.0380(9) Uani 1 1 d .
C15 C 1.8123(5) 1.1257(5) 0.61860(18) 0.0494(11) Uani 1 1 d .
H15A H 1.7605 1.0521 0.6088 0.059 Uiso 1 1 calc R
C16 C 1.7585(5) 0.6273(6) 0.58036(19) 0.0566(12) Uani 1 1 d .
H16A H 1.8015 0.5494 0.5910 0.068 Uiso 1 1 calc R
C17 C 1.6235(5) 0.6589(4) 0.59492(17) 0.0444(11) Uani 1 1 d .
C18 C 1.1214(5) 0.6555(5) 0.72299(17) 0.0489(12) Uani 1 1 d .
C21 C 1.8275(5) 0.7135(6) 0.54996(19) 0.0601(14) Uani 1 1 d .
H21A H 1.9181 0.6944 0.5404 0.072 Uiso 1 1 calc R
C22 C 1.7498(4) 1.2245(4) 0.64558(16) 0.0392(10) Uani 1 1 d .
C23 C 1.6268(5) 0.8557(5) 0.54751(15) 0.0435(10) Uani 1 1 d .
H23A H 1.5824 0.9313 0.5355 0.052 Uiso 1 1 calc R
C24 C 1.9518(5) 1.1352(6) 0.60602(19) 0.0589(13) Uani 1 1 d .
H24A H 1.9925 1.0685 0.5876 0.071 Uiso 1 1 calc R
C25 C 1.4853(4) 0.9980(4) 0.64639(14) 0.0316(8) Uani 1 1 d .
C26 C 1.2611(4) 0.7964(4) 0.66530(14) 0.0341(9) Uani 1 1 d .
H26A H 1.3196 0.8204 0.6925 0.041 Uiso 1 1 calc R
C27 C 1.2853(5) 1.0625(5) 0.53497(16) 0.0496(11) Uani 1 1 d .
H27A H 1.2293 0.9916 0.5253 0.059 Uiso 1 1 calc R
C29 C 2.0295(6) 1.2420(6) 0.6206(3) 0.0703(17) Uani 1 1 d .
H29A H 2.1228 1.2489 0.6121 0.084 Uiso 1 1 calc R
C30 C 1.4534(6) 1.2769(5) 0.5649(2) 0.0566(13) Uani 1 1 d .
H30A H 1.5087 1.3480 0.5750 0.068 Uiso 1 1 calc R
C31 C 0.8740(5) 0.7566(5) 0.69119(18) 0.0525(12) Uani 1 1 d .
H31A H 0.7896 0.7915 0.6807 0.063 Uiso 1 1 calc R
C32 C 1.7626(5) 0.8275(5) 0.53371(18) 0.0519(12) Uani 1 1 d .
H32A H 1.8096 0.8857 0.5135 0.062 Uiso 1 1 calc R
C33 C 1.9678(6) 1.3388(7) 0.6478(3) 0.090(2) Uani 1 1 d .
H33A H 2.0201 1.4115 0.6582 0.108 Uiso 1 1 calc R
C34 C 1.2933(7) 1.1782(6) 0.5081(2) 0.0716(16) Uani 1 1 d .
H34A H 1.2436 1.1852 0.4798 0.086 Uiso 1 1 calc R
C35 C 1.8292(6) 1.3301(5) 0.6602(3) 0.0688(17) Uani 1 1 d .
H35A H 1.7893 1.3971 0.6787 0.083 Uiso 1 1 calc R
C38 C 1.5991(5) 1.2155(5) 0.66144(18) 0.0454(11) Uani 1 1 d .
H38A H 1.5968 1.1855 0.6943 0.054 Uiso 1 1 calc R
H38B H 1.5587 1.3045 0.6604 0.054 Uiso 1 1 calc R
C39 C 1.3754(7) 1.2836(6) 0.5234(2) 0.0719(17) Uani 1 1 d .
H39A H 1.3785 1.3614 0.5052 0.086 Uiso 1 1 calc R
C40 C 1.4667(5) 0.6339(5) 0.65783(17) 0.0470(11) Uani 1 1 d .
H40A H 1.5173 0.6982 0.6770 0.056 Uiso 1 1 calc R
H40B H 1.4271 0.5674 0.6791 0.056 Uiso 1 1 calc R
N1 N 1.2426(3) 0.9161(3) 0.63670(12) 0.0336(7) Uani 1 1 d .
H1A H 1.1681 0.9634 0.6347 0.040 Uiso 1 1 calc R
N2 N 1.5135(3) 1.1266(3) 0.63314(12) 0.0368(7) Uani 1 1 d .
N3 N 1.2540(4) 0.5997(4) 0.60946(17) 0.0552(11) Uani 1 1 d .
O1 O 1.1760(5) 0.6350(5) 0.57803(16) 0.0869(14) Uani 1 1 d .
O2 O 1.2558(5) 0.4874(4) 0.6267(2) 0.0931(16) Uani 1 1 d .
O4 O 1.5605(4) 0.5700(3) 0.62574(14) 0.0574(9) Uani 1 1 d .
O5 O 1.5342(3) 0.9429(3) 0.68130(11) 0.0450(7) Uani 1 1 d .
Br1 Br 0.71089(6) 0.61744(9) 0.75926(2) 0.0954(3) Uani 1 1 d .
C3 C 0.8788(5) 0.6689(6) 0.72868(16) 0.0513(12) Uani 1 1 d .
C4 C 1.0017(6) 0.6168(6) 0.74486(17) 0.0614(14) Uani 1 1 d .
H4A H 1.0034 0.5566 0.7701 0.074 Uiso 1 1 calc R

loop_
_atom_site_aniso_label
_atom_site_aniso_U_11
_atom_site_aniso_U_22
_atom_site_aniso_U_33
_atom_site_aniso_U_23
_atom_site_aniso_U_13
_atom_site_aniso_U_12
F1 0.0407(14) 0.115(3) 0.0712(19) 0.042(2) -0.0006(14) 0.0119(16)
C6 0.031(2) 0.036(2) 0.039(2) -0.0126(17) 0.0022(17) -0.0048(17)
C8 0.030(2) 0.038(2) 0.041(2) 0.0010(18) 0.0047(17) 0.0014(17)
C9 0.0277(19) 0.037(2) 0.036(2) -0.0066(17) 0.0003(16) -0.0030(16)
C10 0.032(2) 0.058(3) 0.043(2) 0.016(2) -0.0003(19) -0.009(2)
C11 0.0246(18) 0.0321(19) 0.037(2) -0.0036(16) 0.0028(16) -0.0014(16)
C12 0.029(2) 0.037(2) 0.044(2) -0.0073(18) 0.0061(17) -0.0096(17)
C13 0.031(2) 0.043(2) 0.034(2) -0.0035(17) 0.0046(17) -0.0050(18)
C14 0.030(2) 0.039(2) 0.045(2) 0.0011(18) 0.0077(18) 0.0054(17)
C15 0.039(2) 0.043(2) 0.066(3) -0.010(2) 0.006(2) -0.008(2)
C16 0.043(3) 0.067(3) 0.059(3) -0.016(3) 0.005(2) 0.015(2)
C17 0.035(2) 0.043(2) 0.055(3) -0.013(2) 0.005(2) -0.0033(19)
C18 0.036(2) 0.068(3) 0.043(2) 0.012(2) -0.0012(19) 0.001(2)
C21 0.039(3) 0.087(4) 0.054(3) -0.022(3) 0.016(2) 0.001(3)
C22 0.034(2) 0.031(2) 0.052(2) 0.0068(18) -0.0006(18) -0.0088(16)
C23 0.042(2) 0.048(3) 0.041(2) -0.005(2) 0.0099(19) -0.003(2)
C24 0.041(3) 0.071(3) 0.064(3) -0.005(3) 0.008(2) -0.001(3)
C25 0.0253(18) 0.0313(18) 0.038(2) -0.0037(16) 0.0048(17) -0.0022(16)
C26 0.0262(19) 0.038(2) 0.038(2) -0.0062(16) 0.0013(16) -0.0028(16)
C27 0.042(2) 0.057(3) 0.049(3) 0.001(2) -0.007(2) 0.002(2)
C29 0.037(3) 0.062(3) 0.112(5) 0.012(3) 0.014(3) -0.009(2)
C30 0.056(3) 0.043(3) 0.071(3) 0.010(2) 0.008(3) 0.000(2)
C31 0.031(2) 0.076(3) 0.050(3) 0.018(2) -0.001(2) -0.004(2)
C32 0.041(3) 0.063(3) 0.052(3) -0.012(2) 0.018(2) -0.010(2)
C33 0.048(3) 0.070(4) 0.152(7) -0.025(4) 0.015(4) -0.028(3)
C34 0.074(4) 0.081(4) 0.060(3) 0.017(3) -0.015(3) 0.011(3)
C35 0.047(3) 0.046(3) 0.113(5) -0.024(3) 0.012(3) -0.014(2)
C38 0.035(2) 0.039(2) 0.062(3) -0.016(2) 0.003(2) -0.0086(18)
C39 0.081(4) 0.064(4) 0.071(4) 0.026(3) 0.007(3) 0.006(3)
C40 0.038(2) 0.041(2) 0.062(3) 0.010(2) 0.015(2) 0.010(2)
N1 0.0236(16) 0.0292(16) 0.0479(19) -0.0045(14) 0.0032(13) -0.0003(12)
N2 0.0297(17) 0.0355(17) 0.0452(18) -0.0057(15) 0.0031(14) -0.0071(15)
N3 0.046(2) 0.052(2) 0.069(3) -0.023(2) 0.021(2) -0.0223(19)
O1 0.079(3) 0.108(3) 0.073(3) -0.012(3) -0.016(2) -0.053(3)
O2 0.084(3) 0.052(2) 0.143(4) -0.009(2) 0.014(3) -0.037(2)
O4 0.051(2) 0.0329(16) 0.088(3) 0.0050(16) 0.0191(19) 0.0120(14)
O5 0.0414(17) 0.0455(16) 0.0481(17) 0.0015(14) -0.0094(14) -0.0063(14)
Br1 0.0412(3) 0.1713(8) 0.0736(4) 0.0609(5) 0.0148(3) -0.0063(4)
C3 0.034(2) 0.081(4) 0.038(2) 0.010(2) 0.0094(19) -0.010(2)
C4 0.049(3) 0.091(4) 0.044(2) 0.028(3) 0.007(2) 0.004(3)

loop_
_atom_type_symbol
_atom_type_description
_atom_type_scat_dispersion_real
_atom_type_scat_dispersion_imag
_atom_type_scat_source
C C 0.0033 0.0016 'International Tables Vol C Tables 4.2.6.8 and 6.1.1.4'
H H 0.0000 0.0000 'International Tables Vol C Tables 4.2.6.8 and 6.1.1.4'
N N 0.0061 0.0033 'International Tables Vol C Tables 4.2.6.8 and 6.1.1.4'
O O 0.0106 0.0060 'International Tables Vol C Tables 4.2.6.8 and 6.1.1.4'
F F 0.0171 0.0103 'International Tables Vol C Tables 4.2.6.8 and 6.1.1.4'
Br Br -0.2901 2.4595 'International Tables Vol C Tables 4.2.6.8 and 6.1.1.4'

loop_
_geom_angle_atom_site_label_1
_geom_angle_atom_site_label_2
_geom_angle_atom_site_label_3
_geom_angle
C17 C6 C23 118.1(4)
C17 C6 C9 120.7(4)
C23 C6 C9 121.0(4)
C14 C8 C27 120.6(4)
C14 C8 C11 108.7(4)
C27 C8 C11 130.7(4)
C6 C9 C12 113.6(4)
C6 C9 C11 116.4(3)
C12 C9 C11 104.1(3)
C31 C10 C13 122.4(4)
N1 C11 C8 112.0(3)
N1 C11 C25 111.3(3)
C8 C11 C25 101.6(3)
N1 C11 C9 100.4(3)
C8 C11 C9 117.6(3)
C25 C11 C9 114.4(3)
C40 C12 C9 112.0(3)
C40 C12 N3 108.7(4)
C9 C12 N3 110.2(3)
C40 C12 C26 112.4(4)
C9 C12 C26 105.2(3)
N3 C12 C26 108.3(3)
C10 C13 C18 116.2(4)
C10 C13 C26 123.0(4)
C18 C13 C26 120.5(4)
C8 C14 C30 122.1(4)
C8 C14 N2 110.5(4)
C30 C14 N2 127.4(4)
C22 C15 C24 120.7(5)
C21 C16 C17 119.1(5)
O4 C17 C6 121.8(4)
O4 C17 C16 116.5(4)
C6 C17 C16 121.7(5)
F1 C18 C4 119.5(4)
F1 C18 C13 117.6(4)
C4 C18 C13 122.9(4)
C16 C21 C32 120.2(5)
C35 C22 C15 118.3(4)
C35 C22 C38 119.4(4)
C15 C22 C38 122.3(4)
C6 C23 C32 120.8(5)
C29 C24 C15 120.3(5)
O5 C25 N2 124.6(4)
O5 C25 C11 127.2(3)
N2 C25 C11 108.1(3)
N1 C26 C13 111.8(3)
N1 C26 C12 102.2(3)
C13 C26 C12 119.8(3)
C34 C27 C8 119.0(5)
C24 C29 C33 118.9(5)
C14 C30 C39 116.3(5)
C10 C31 C3 118.5(4)
C21 C32 C23 120.1(5)
C29 C33 C35 121.0(5)
C27 C34 C39 119.8(5)
C22 C35 C33 120.8(5)
N2 C38 C22 114.6(4)
C30 C39 C34 122.2(5)
O4 C40 C12 111.6(4)
C26 N1 C11 107.5(3)
C25 N2 C14 110.7(3)
C25 N2 C38 122.7(4)
C14 N2 C38 126.5(4)
O1 N3 O2 124.4(5)
O1 N3 C12 118.0(4)
O2 N3 C12 117.5(5)
C17 O4 C40 112.7(3)
C4 C3 C31 121.9(4)
C4 C3 Br1 118.7(4)
C31 C3 Br1 119.5(4)
C18 C4 C3 118.1(4)

loop_
_geom_bond_atom_site_label_1
_geom_bond_atom_site_label_2
_geom_bond_distance
F1 C18 1.341(5)
C6 C17 1.377(6)
C6 C23 1.391(6)
C6 C9 1.517(6)
C8 C14 1.379(6)
C8 C27 1.369(6)
C8 C11 1.513(6)
C9 C12 1.541(6)
C9 C11 1.546(5)
C10 C31 1.372(6)
C10 C13 1.379(6)
C11 N1 1.463(5)
C11 C25 1.548(5)
C12 C40 1.517(6)
C12 N3 1.532(5)
C12 C26 1.570(6)
C13 C18 1.398(6)
C13 C26 1.516(6)
C14 C30 1.385(6)
C14 N2 1.406(6)
C15 C22 1.382(6)
C15 C24 1.389(7)
C16 C21 1.382(8)
C16 C17 1.397(6)
C17 O4 1.379(6)
C18 C4 1.360(7)
C21 C32 1.376(8)
C22 C35 1.364(6)
C22 C38 1.518(6)
C23 C32 1.390(7)
C24 C29 1.364(8)
C25 O5 1.219(5)
C25 N2 1.363(5)
C26 N1 1.451(5)
C27 C34 1.383(8)
C29 C33 1.367(9)
C30 C39 1.388(9)
C31 C3 1.370(7)
C33 C35 1.379(8)
C34 C39 1.384(9)
C38 N2 1.448(5)
C40 O4 1.426(5)
N3 O1 1.211(6)
N3 O2 1.222(6)
Br1 C3 1.899(4)
C3 C4 1.368(7)
